data_9009238
loop_
_publ_author_name
'Haines, J.'
'Leger, J. M.'
'Gorelli, F.'
'Hanfland, M.'

_publ_section_title
;
 Crystalline post-quartz phase in silica at high pressure
 Sample at ambient conditions
;
_journal_name_full 'Physical Review Letters'
_journal_page_first 155503
_journal_page_last 155503
_journal_paper_doi 10.1103/PhysRevLett.87.155503
_journal_volume 87
_journal_year 2001
_chemical_formula_structural SiO2
_chemical_formula_sum 'O2 Si'
_space_group_IT_number 14
_symmetry_space_group_name_Hall '-P 2ybc'
_symmetry_space_group_name_H-M 'P 1 21/c 1'
_cell_angle_alpha 90
_cell_angle_beta 117.9
_cell_angle_gamma 90
_cell_length_a 7.66
_cell_length_b 4.10
_cell_length_c 5.03
_cell_formula_units_Z 6
_cell_volume 139.610
_database_code_amcsd 0015284
_exptl_crystal_density_diffrn 4.288
_cod_original_formula_sum 'Si O2'
_cod_database_code 9009238
_amcsd_formula_title SiO2

loop_
_space_group_symop_operation_xyz
x,y,z
x,1/2-y,1/2+z
-x,1/2+y,1/2-z
-x,-y,-z

loop_
_atom_site_label
_atom_site_fract_x
_atom_site_fract_y
_atom_site_fract_z
Si1 0.50000 0.00000 0.00000
Si2 0.16600 0.50090 0.96880
O1 0.05350 0.24290 0.65110
O2 0.72080 0.24180 0.18640
O3 0.38730 0.23730 0.65970

loop_
_cod_related_entry_id
_cod_related_entry_database
_cod_related_entry_code
1 ChemSpider 21241293
2 AMCSD 0015284
